data_7702253
loop_
_publ_author_name
'Wang, Wen-Min'
'He, Li-Yuan'
'Wang, Xin-Xin'
'Shi, Ying'
'Wu, Zhi-Lei'
'Cui, Jian-Zhong'

_publ_section_title
;
 Linear-shaped Ln and Ln clusters constructed by a polydentate Schiff base
 ligand and a \b-diketone co-ligand: structures, fluorescence properties,
 magnetic refrigeration and single-molecule magnet behavior.
;
_journal_issue 44
_journal_name_full 'Dalton transactions (Cambridge, England : 2003)'
_journal_page_first 16744
_journal_page_last 16755
_journal_paper_doi 10.1039/c9dt03478a
_journal_volume 48
_journal_year 2019
_chemical_formula_moiety 'C62 H82 Eu4 N6 O24, 2(C H4 O)'
_chemical_formula_sum 'C64 H90 Eu4 N6 O26'
_chemical_formula_weight 1967.25
_space_group_crystal_system monoclinic
_space_group_IT_number 14
_space_group_name_Hall '-P 2ybc'
_space_group_name_H-M_alt 'P 1 21/c 1'
_atom_sites_solution_hydrogens mixed
_atom_sites_solution_primary iterative
_audit_creation_date 2018-05-16
_audit_creation_method
;
Olex2 1.2
(compiled 2018.04.26 svn.r3504 for OlexSys, GUI svn.r5492)
;
_audit_update_record
;
2019-08-25 deposited with the CCDC.	2019-10-15 downloaded from the CCDC.
;
_cell_angle_alpha 90
_cell_angle_beta 98.3314(16)
_cell_angle_gamma 90
_cell_formula_units_Z 4
_cell_length_a 24.4547(10)
_cell_length_b 15.0632(7)
_cell_length_c 20.8363(10)
_cell_measurement_reflns_used 9738
_cell_measurement_temperature 150(2)
_cell_measurement_theta_max 26.42
_cell_measurement_theta_min 2.40
_cell_volume 7594.4(6)
_computing_cell_refinement 'SAINT v8.37A (Bruker, 2015)'
_computing_data_reduction 'SAINT v8.37A (Bruker, 2015)'
_computing_molecular_graphics 'Olex2 (Dolomanov et al., 2009)'
_computing_publication_material 'Olex2 (Dolomanov et al., 2009)'
_computing_structure_refinement 'XL (Sheldrick, 2008)'
_computing_structure_solution
;
Superflip (Palatinus & Chapuis, 2007;Palatinus & van der Lee, 2008;
Palatinus et al., 2012)
;
_diffrn_ambient_temperature 150.01
_diffrn_measured_fraction_theta_full 0.999
_diffrn_measured_fraction_theta_max 0.996
_diffrn_measurement_device_type 'Bruker APEX-II CCD'
_diffrn_measurement_method '\f and \w scans'
_diffrn_radiation_type MoK\a
_diffrn_radiation_wavelength 0.71073
_diffrn_reflns_av_R_equivalents 0.0457
_diffrn_reflns_av_unetI/netI 0.0278
_diffrn_reflns_Laue_measured_fraction_full 0.999
_diffrn_reflns_Laue_measured_fraction_max 0.996
_diffrn_reflns_limit_h_max 30
_diffrn_reflns_limit_h_min -30
_diffrn_reflns_limit_k_max 18
_diffrn_reflns_limit_k_min -18
_diffrn_reflns_limit_l_max 26
_diffrn_reflns_limit_l_min -26
_diffrn_reflns_number 103059
_diffrn_reflns_point_group_measured_fraction_full 0.999
_diffrn_reflns_point_group_measured_fraction_max 0.996
_diffrn_reflns_theta_full 25.242
_diffrn_reflns_theta_max 26.432
_diffrn_reflns_theta_min 2.257
_diffrn_standards_number 0
_exptl_absorpt_coefficient_mu 3.337
_exptl_absorpt_correction_T_max 0.7454
_exptl_absorpt_correction_T_min 0.4446
_exptl_absorpt_correction_type multi-scan
_exptl_absorpt_process_details
;
SADABS-2016/2 (Bruker,2016/2) was used for absorption correction.
wR2(int) was 0.1099 before and 0.0611 after correction.
The Ratio of minimum to maximum transmission is 0.5965.
The \l/2 correction factor is Not present.
;
_exptl_crystal_colour colorless
_exptl_crystal_density_diffrn 1.721
_exptl_crystal_description block
_exptl_crystal_F_000 3904
_exptl_crystal_size_max 0.23
_exptl_crystal_size_mid 0.18
_exptl_crystal_size_min 0.14
_refine_diff_density_max 1.778
_refine_diff_density_min -1.847
_refine_diff_density_rms 0.178
_refine_ls_extinction_method none
_refine_ls_goodness_of_fit_ref 1.039
_refine_ls_hydrogen_treatment mixed
_refine_ls_matrix_type full
_refine_ls_number_parameters 941
_refine_ls_number_reflns 15546
_refine_ls_number_restraints 18
_refine_ls_restrained_S_all 1.039
_refine_ls_R_factor_all 0.0629
_refine_ls_R_factor_gt 0.0450
_refine_ls_shift/su_max 0.003
_refine_ls_shift/su_mean 0.000
_refine_ls_structure_factor_coef Fsqd
_refine_ls_weighting_details 'w=1/[\s^2^(Fo^2^)+(0.0670P)^2^+65.5570P] where P=(Fo^2^+2Fc^2^)/3'
_refine_ls_weighting_scheme calc
_refine_ls_wR_factor_gt 0.1119
_refine_ls_wR_factor_ref 0.1303
_reflns_Friedel_coverage 0.000
_reflns_number_gt 12429
_reflns_number_total 15546
_reflns_threshold_expression 'I > 2\s(I)'
_cod_data_source_file c9dt03478a2.cif
_cod_data_source_block 3
_cod_database_code 7702253
_shelx_shelxl_version_number 2016/6
_shelx_space_group_comment
;
The symmetry employed for this shelxl refinement is uniquely defined
by the following loop, which should always be used as a source of
symmetry information in preference to the above space-group names.
They are only intended as comments.
;
_shelx_estimated_absorpt_t_max 0.652
_shelx_estimated_absorpt_t_min 0.514
_olex2_refinement_description
;
1. Fixed Uiso
 At 1.2 times of:
  All C(H) groups
 At 1.5 times of:
  All C(H,H,H) groups, All O(H) groups
2. Restrained distances
 O24-H24
 0.87 with sigma of 0.01
 O22-H22
 0.87 with sigma of 0.01
 O19-H19
 0.87 with sigma of 0.01
 O23-H23
 0.87 with sigma of 0.01
 O21-H21
 0.87 with sigma of 0.01
 O20-H20
 0.87 with sigma of 0.01
 C62-H24
 1.892187 with sigma of 0.02
 Eu3-H24
 3.138463 with sigma of 0.02
 C60-H22
 1.894323 with sigma of 0.02
 Eu1-H22
 3.006119 with sigma of 0.02
 C57-H19
 1.939589 with sigma of 0.02
 Eu4-H19
 3.000206 with sigma of 0.02
 C61-H23
 1.894491 with sigma of 0.02
 Eu2-H23
 3.106228 with sigma of 0.02
 C59-H21
 1.899703 with sigma of 0.02
 Eu2-H21
 3.14806 with sigma of 0.02
 C58-H20
 1.914251 with sigma of 0.02
 Eu3-H20
 3.105635 with sigma of 0.02
3.a Aromatic/amide H refined with riding coordinates:
 C3(H3), C15(H15), C22(H22A), C44(H44), C16(H16), C2(H2), C23(H23A), C9(H9),
 C29(H29), C10(H10), C20(H20A), C17(H17), C14(H14), C39(H39), C7(H7), C54(H54),
 C4(H4), C11(H11), C1(H1), C34(H34), C24(H24A), C49(H49)
3.b Idealised Me refined as rotating group:
 C27(H27A,H27B,H27C), C42(H42A,H42B,H42C), C52(H52A,H52B,H52C), C61(H61A,H61B,
 H61C), C51(H51A,H51B,H51C), C37(H37A,H37B,H37C), C32(H32A,H32B,H32C), C57(H57A,
 H57B,H57C), C31(H31A,H31B,H31C), C56(H56A,H56B,H56C), C59(H59A,H59B,H59C),
 C58(H58A,H58B,H58C), C36(H36A,H36B,H36C), C62(H62A,H62B,H62C), C47(H47A,H47B,
 H47C), C46(H46A,H46B,H46C), C41(H41A,H41B,H41C), C60(H60A,H60B,H60C), C63(H63A,
 H63B,H63C), C64(H64A,H64B,H64C)
3.c Idealised tetrahedral OH refined as rotating group:
 O25(H25), O26(H26)
;
_olex2_submission_special_instructions 'No special instructions were received'

loop_
_space_group_symop_operation_xyz
'x, y, z'
'-x, y+1/2, -z+1/2'
'-x, -y, -z'
'x, -y-1/2, z-1/2'

loop_
_atom_site_label
_atom_site_type_symbol
_atom_site_fract_x
_atom_site_fract_y
_atom_site_fract_z
_atom_site_U_iso_or_equiv
_atom_site_adp_type
_atom_site_occupancy
_atom_site_site_symmetry_order
_atom_site_calc_flag
_atom_site_refinement_flags_posn
Eu3 Eu 0.75048(2) 0.62058(2) 0.19486(2) 0.01654(8) Uani 1 1 d D
Eu2 Eu 0.74965(2) 0.40267(2) 0.29352(2) 0.01698(8) Uani 1 1 d D
Eu4 Eu 0.87298(2) 0.72614(2) 0.11680(2) 0.01890(8) Uani 1 1 d D
Eu1 Eu 0.62775(2) 0.29425(2) 0.37102(2) 0.02107(9) Uani 1 1 d D
O10 O 0.93464(18) 0.7445(3) 0.2142(2) 0.0281(10) Uani 1 1 d .
O13 O 0.84789(17) 0.4207(3) 0.2985(2) 0.0222(9) Uani 1 1 d .
O8 O 0.86178(18) 0.6814(3) 0.0049(2) 0.0254(9) Uani 1 1 d .
O24 O 0.84159(18) 0.5951(3) 0.2703(2) 0.0227(9) Uani 1 1 d D
H24 H 0.8570(17) 0.5423(16) 0.2735(19) 0.034 Uiso 1 1 d DR
O12 O 0.65219(17) 0.6050(3) 0.1913(2) 0.0234(9) Uani 1 1 d .
O3 O 0.82106(17) 0.5927(3) 0.1279(2) 0.0190(8) Uani 1 1 d .
O18 O 0.63744(18) 0.3360(3) 0.4841(2) 0.0246(9) Uani 1 1 d .
O5 O 0.72867(16) 0.5560(3) 0.29408(19) 0.0180(8) Uani 1 1 d .
O22 O 0.71828(19) 0.2387(4) 0.4283(2) 0.0328(11) Uani 1 1 d D
H22 H 0.7460(11) 0.238(6) 0.4065(15) 0.049 Uiso 1 1 d DR
O2 O 0.77219(16) 0.4669(3) 0.19377(19) 0.0178(8) Uani 1 1 d .
O19 O 0.78433(19) 0.7883(3) 0.0617(2) 0.0277(10) Uani 1 1 d D
H19 H 0.7550(7) 0.779(5) 0.0805(18) 0.042 Uiso 1 1 d DR
O6 O 0.67747(17) 0.4299(3) 0.3583(2) 0.0206(9) Uani 1 1 d .
O15 O 0.56785(18) 0.2737(3) 0.2733(2) 0.0285(10) Uani 1 1 d .
O16 O 0.55346(19) 0.3896(3) 0.3730(3) 0.0358(12) Uani 1 1 d .
O4 O 0.81064(17) 0.7460(3) 0.1920(2) 0.0193(8) Uani 1 1 d .
O9 O 0.94641(19) 0.6290(3) 0.1134(2) 0.0292(10) Uani 1 1 d .
O23 O 0.78913(18) 0.4571(3) 0.4081(2) 0.0302(10) Uani 1 1 d D
H23 H 0.7659(7) 0.468(5) 0.4356(11) 0.045 Uiso 1 1 d DR
O21 O 0.65955(18) 0.4269(3) 0.2161(2) 0.0260(10) Uani 1 1 d D
H21 H 0.6424(18) 0.4783(18) 0.2129(19) 0.039 Uiso 1 1 d DR
O11 O 0.70209(18) 0.7442(3) 0.1338(2) 0.0255(9) Uani 1 1 d .
O7 O 0.9307(2) 0.8163(3) 0.0639(2) 0.0336(11) Uani 1 1 d .
O14 O 0.79951(18) 0.2802(3) 0.3555(2) 0.0232(9) Uani 1 1 d .
O1 O 0.69116(17) 0.2756(3) 0.2965(2) 0.0201(9) Uani 1 1 d .
O17 O 0.5705(2) 0.2003(3) 0.4213(2) 0.0350(11) Uani 1 1 d .
O20 O 0.70914(18) 0.5680(3) 0.0801(2) 0.0298(10) Uani 1 1 d D
H20 H 0.7322(7) 0.560(5) 0.0520(10) 0.045 Uiso 1 1 d DR
N1 N 0.6418(2) 0.1293(4) 0.3306(3) 0.0244(11) Uani 1 1 d .
N4 N 0.8636(2) 0.8898(4) 0.1609(3) 0.0243(11) Uani 1 1 d .
N6 N 0.7434(2) 0.7421(3) 0.2767(2) 0.0209(10) Uani 1 1 d .
N2 N 0.7358(2) 0.1965(3) 0.2243(3) 0.0254(11) Uani 1 1 d .
N3 N 0.7595(2) 0.2801(4) 0.2139(2) 0.0224(11) Uani 1 1 d .
N5 N 0.7692(2) 0.8252(3) 0.2676(3) 0.0232(11) Uani 1 1 d .
C27 C 1.0079(4) 0.8559(8) 0.0150(5) 0.066(3) Uani 1 1 d .
H27A H 0.998377 0.919059 0.015541 0.100 Uiso 1 1 calc GR
H27B H 1.023464 0.842361 -0.024644 0.100 Uiso 1 1 calc GR
H27C H 1.035214 0.842044 0.052938 0.100 Uiso 1 1 calc GR
C42 C 0.9417(3) 0.4073(6) 0.2834(5) 0.048(2) Uani 1 1 d .
H42A H 0.935205 0.420396 0.236836 0.073 Uiso 1 1 calc GR
H42B H 0.971919 0.364262 0.292420 0.073 Uiso 1 1 calc GR
H42C H 0.951723 0.462085 0.307636 0.073 Uiso 1 1 calc GR
C52 C 0.4972(4) 0.1451(8) 0.4741(4) 0.066(3) Uani 1 1 d .
H52A H 0.470591 0.150013 0.434337 0.100 Uiso 1 1 calc GR
H52B H 0.479257 0.161294 0.511516 0.100 Uiso 1 1 calc GR
H52C H 0.510725 0.083833 0.479082 0.100 Uiso 1 1 calc GR
C35 C 0.9749(3) 0.7007(5) 0.2425(3) 0.0287(14) Uani 1 1 d .
C45 C 0.8461(3) 0.2441(4) 0.3538(3) 0.0269(14) Uani 1 1 d .
C61 C 0.8420(3) 0.4455(6) 0.4461(4) 0.0375(17) Uani 1 1 d D
H61A H 0.870972 0.455329 0.418927 0.056 Uiso 1 1 calc GR
H61B H 0.845051 0.385074 0.463645 0.056 Uiso 1 1 calc GR
H61C H 0.846429 0.488302 0.481973 0.056 Uiso 1 1 calc GR
C3 C 0.6577(3) -0.0364(4) 0.2752(3) 0.0306(15) Uani 1 1 d .
H3 H 0.662959 -0.092521 0.256151 0.037 Uiso 1 1 calc R
C15 C 0.8849(3) 1.0452(4) 0.1698(3) 0.0264(14) Uani 1 1 d .
H15 H 0.903428 1.094916 0.154937 0.032 Uiso 1 1 calc R
C30 C 0.8944(3) 0.6860(4) -0.0377(3) 0.0252(13) Uani 1 1 d .
C6 C 0.7023(2) 0.2033(4) 0.2671(3) 0.0198(12) Uani 1 1 d .
C22 C 0.6464(3) 0.6962(4) 0.3890(3) 0.0264(14) Uani 1 1 d .
H22A H 0.639409 0.757047 0.396641 0.032 Uiso 1 1 calc R
C51 C 0.4865(4) 0.5017(6) 0.3521(6) 0.062(3) Uani 1 1 d .
H51A H 0.474241 0.488196 0.393796 0.094 Uiso 1 1 calc GR
H51B H 0.454247 0.514406 0.319679 0.094 Uiso 1 1 calc GR
H51C H 0.510913 0.553579 0.357007 0.094 Uiso 1 1 calc GR
C55 C 0.6065(3) 0.3240(5) 0.5273(3) 0.0273(14) Uani 1 1 d .
C38 C 0.6563(3) 0.7825(4) 0.1364(3) 0.0270(14) Uani 1 1 d .
C18 C 0.8314(3) 0.8992(4) 0.2073(3) 0.0209(12) Uani 1 1 d .
C33 C 0.9827(3) 0.5939(5) 0.1557(4) 0.0311(15) Uani 1 1 d .
C21 C 0.6842(2) 0.6735(4) 0.3469(3) 0.0194(12) Uani 1 1 d .
C44 C 0.8898(3) 0.2823(5) 0.3276(3) 0.0308(15) Uani 1 1 d .
H44 H 0.921723 0.247114 0.325671 0.037 Uiso 1 1 calc R
C37 C 0.6485(4) 0.8729(5) 0.1055(4) 0.047(2) Uani 1 1 d .
H37A H 0.674701 0.914748 0.129154 0.070 Uiso 1 1 calc GR
H37B H 0.610652 0.893333 0.106984 0.070 Uiso 1 1 calc GR
H37C H 0.654997 0.869335 0.060247 0.070 Uiso 1 1 calc GR
C16 C 0.8520(3) 1.0547(4) 0.2179(3) 0.0276(14) Uani 1 1 d .
H16 H 0.847865 1.110948 0.237209 0.033 Uiso 1 1 calc R
C32 C 1.0119(3) 0.5142(5) 0.1335(5) 0.048(2) Uani 1 1 d .
H32A H 0.987447 0.462504 0.131392 0.072 Uiso 1 1 calc GR
H32B H 1.045441 0.502514 0.164208 0.072 Uiso 1 1 calc GR
H32C H 1.021988 0.525809 0.090408 0.072 Uiso 1 1 calc GR
C2 C 0.6250(3) -0.0274(4) 0.3246(3) 0.0302(15) Uani 1 1 d .
H2 H 0.608229 -0.077824 0.340987 0.036 Uiso 1 1 calc R
C19 C 0.8013(2) 0.8175(4) 0.2235(3) 0.0195(12) Uani 1 1 d .
C23 C 0.6194(3) 0.6322(4) 0.4194(3) 0.0258(14) Uani 1 1 d .
H23A H 0.593153 0.648689 0.446727 0.031 Uiso 1 1 calc R
C9 C 0.8565(2) 0.3269(4) 0.1003(3) 0.0210(12) Uani 1 1 d .
H9 H 0.864861 0.266193 0.094160 0.025 Uiso 1 1 calc R
C12 C 0.8325(2) 0.5066(4) 0.1186(3) 0.0189(12) Uani 1 1 d .
C29 C 0.9412(3) 0.7391(5) -0.0325(3) 0.0342(16) Uani 1 1 d .
H29 H 0.964557 0.732993 -0.064878 0.041 Uiso 1 1 calc R
C57 C 0.7683(3) 0.8203(5) -0.0033(3) 0.0390(18) Uani 1 1 d D
H57A H 0.751092 0.771970 -0.030596 0.059 Uiso 1 1 calc GR
H57B H 0.800978 0.841701 -0.020755 0.059 Uiso 1 1 calc GR
H57C H 0.741768 0.869026 -0.002877 0.059 Uiso 1 1 calc GR
C10 C 0.8810(3) 0.3904(4) 0.0682(3) 0.0250(13) Uani 1 1 d .
H10 H 0.907061 0.373883 0.040718 0.030 Uiso 1 1 calc R
C31 C 0.8793(3) 0.6296(5) -0.0977(3) 0.0310(15) Uani 1 1 d .
H31A H 0.879053 0.566882 -0.085289 0.047 Uiso 1 1 calc GR
H31B H 0.906602 0.638775 -0.127232 0.047 Uiso 1 1 calc GR
H31C H 0.842611 0.646596 -0.119542 0.047 Uiso 1 1 calc GR
C43 C 0.8895(2) 0.3687(4) 0.3040(3) 0.0236(13) Uani 1 1 d .
C40 C 0.6120(3) 0.6590(5) 0.1892(3) 0.0263(14) Uani 1 1 d .
C20 C 0.7140(3) 0.7466(4) 0.3223(3) 0.0222(12) Uani 1 1 d .
H20A H 0.711291 0.802949 0.342070 0.027 Uiso 1 1 calc R
C17 C 0.8251(3) 0.9802(4) 0.2374(3) 0.0268(14) Uani 1 1 d .
H17 H 0.802749 0.984636 0.270934 0.032 Uiso 1 1 calc R
C14 C 0.8902(3) 0.9619(4) 0.1436(3) 0.0280(14) Uani 1 1 d .
H14 H 0.914012 0.955337 0.111685 0.034 Uiso 1 1 calc R
C56 C 0.6228(3) 0.3726(5) 0.5907(4) 0.0386(17) Uani 1 1 d .
H56A H 0.658470 0.350187 0.612039 0.058 Uiso 1 1 calc GR
H56B H 0.594617 0.362881 0.618969 0.058 Uiso 1 1 calc GR
H56C H 0.625834 0.436274 0.582210 0.058 Uiso 1 1 calc GR
C13 C 0.8070(2) 0.4404(4) 0.1538(3) 0.0177(11) Uani 1 1 d .
C59 C 0.6444(3) 0.3831(5) 0.1554(4) 0.0369(17) Uani 1 1 d D
H59A H 0.672465 0.394689 0.127263 0.055 Uiso 1 1 calc GR
H59B H 0.608556 0.405457 0.134572 0.055 Uiso 1 1 calc GR
H59C H 0.641843 0.319004 0.162562 0.055 Uiso 1 1 calc GR
C58 C 0.6551(3) 0.5796(6) 0.0437(4) 0.0417(19) Uani 1 1 d D
H58A H 0.650251 0.538442 0.006948 0.062 Uiso 1 1 calc GR
H58B H 0.651128 0.640789 0.027677 0.062 Uiso 1 1 calc GR
H58C H 0.627074 0.567638 0.071775 0.062 Uiso 1 1 calc GR
C36 C 1.0000(3) 0.7325(6) 0.3098(4) 0.0428(19) Uani 1 1 d .
H36A H 0.980881 0.786327 0.320829 0.064 Uiso 1 1 calc GR
H36B H 1.039307 0.745598 0.310061 0.064 Uiso 1 1 calc GR
H36C H 0.996037 0.686061 0.341711 0.064 Uiso 1 1 calc GR
C62 C 0.8591(3) 0.6385(5) 0.3303(3) 0.0351(16) Uani 1 1 d D
H62A H 0.864953 0.701688 0.322524 0.053 Uiso 1 1 calc GR
H62B H 0.893681 0.611844 0.351231 0.053 Uiso 1 1 calc GR
H62C H 0.830621 0.631818 0.358616 0.053 Uiso 1 1 calc GR
C39 C 0.6129(3) 0.7455(5) 0.1651(4) 0.0367(17) Uani 1 1 d .
H39 H 0.581804 0.782145 0.168397 0.044 Uiso 1 1 calc R
C28 C 0.9566(3) 0.8008(5) 0.0169(4) 0.0354(16) Uani 1 1 d .
C5 C 0.6744(3) 0.1207(4) 0.2839(3) 0.0223(13) Uani 1 1 d .
C8 C 0.8186(2) 0.3499(4) 0.1430(3) 0.0179(11) Uani 1 1 d .
C47 C 0.5037(3) 0.2832(7) 0.1770(4) 0.050(2) Uani 1 1 d .
H47A H 0.509388 0.327791 0.144328 0.076 Uiso 1 1 calc GR
H47B H 0.464071 0.272375 0.175668 0.076 Uiso 1 1 calc GR
H47C H 0.522170 0.227849 0.167913 0.076 Uiso 1 1 calc GR
C7 C 0.7911(2) 0.2764(4) 0.1697(3) 0.0218(12) Uani 1 1 d .
H7 H 0.797068 0.219189 0.152775 0.026 Uiso 1 1 calc R
C46 C 0.8535(4) 0.1526(5) 0.3837(4) 0.0418(18) Uani 1 1 d .
H46A H 0.851634 0.156426 0.430275 0.063 Uiso 1 1 calc GR
H46B H 0.889592 0.128720 0.377107 0.063 Uiso 1 1 calc GR
H46C H 0.824205 0.113260 0.363076 0.063 Uiso 1 1 calc GR
C41 C 0.5612(3) 0.6253(6) 0.2138(4) 0.0425(19) Uani 1 1 d .
H41A H 0.552988 0.565033 0.197468 0.064 Uiso 1 1 calc GR
H41B H 0.529917 0.664347 0.198686 0.064 Uiso 1 1 calc GR
H41C H 0.567465 0.624453 0.261339 0.064 Uiso 1 1 calc GR
C26 C 0.6936(2) 0.5822(4) 0.3343(3) 0.0172(11) Uani 1 1 d .
C54 C 0.5615(3) 0.2666(6) 0.5214(4) 0.0407(18) Uani 1 1 d .
H54 H 0.539282 0.267323 0.555269 0.049 Uiso 1 1 calc R
C4 C 0.6823(3) 0.0398(4) 0.2549(3) 0.0270(14) Uani 1 1 d .
H4 H 0.704416 0.036521 0.221097 0.032 Uiso 1 1 calc R
C25 C 0.6668(2) 0.5164(4) 0.3675(3) 0.0193(12) Uani 1 1 d .
C53 C 0.5462(3) 0.2080(5) 0.4700(4) 0.0375(17) Uani 1 1 d .
C11 C 0.8680(3) 0.4802(4) 0.0752(3) 0.0217(12) Uani 1 1 d .
H11 H 0.883584 0.523715 0.050255 0.026 Uiso 1 1 calc R
C1 C 0.6178(3) 0.0555(5) 0.3489(3) 0.0304(15) Uani 1 1 d .
H1 H 0.594111 0.061080 0.381057 0.037 Uiso 1 1 calc R
C50 C 0.5174(3) 0.4230(5) 0.3304(4) 0.0393(18) Uani 1 1 d .
C60 C 0.7364(4) 0.2103(6) 0.4926(4) 0.052(2) Uani 1 1 d D
H60A H 0.757722 0.155370 0.491831 0.078 Uiso 1 1 calc GR
H60B H 0.704226 0.199469 0.514724 0.078 Uiso 1 1 calc GR
H60C H 0.759626 0.256366 0.515887 0.078 Uiso 1 1 calc GR
C34 C 0.9978(3) 0.6256(5) 0.2181(4) 0.0345(16) Uani 1 1 d .
H34 H 1.025470 0.594238 0.245829 0.041 Uiso 1 1 calc R
C48 C 0.5277(3) 0.3168(5) 0.2435(4) 0.0338(16) Uani 1 1 d .
C24 C 0.6306(3) 0.5437(4) 0.4099(3) 0.0268(14) Uani 1 1 d .
H24A H 0.613171 0.499937 0.432898 0.032 Uiso 1 1 calc R
C49 C 0.5032(3) 0.3918(5) 0.2672(4) 0.0422(19) Uani 1 1 d .
H49 H 0.475645 0.422774 0.238953 0.051 Uiso 1 1 calc R
O25 O 0.7590(2) 0.5992(3) -0.0265(2) 0.0359(12) Uani 1 1 d .
H25 H 0.791215 0.619704 -0.018228 0.054 Uiso 1 1 calc GR
C63 C 0.7594(3) 0.5232(5) -0.0656(4) 0.0411(18) Uani 1 1 d .
H63A H 0.768410 0.540288 -0.108207 0.062 Uiso 1 1 calc GR
H63B H 0.722898 0.495122 -0.070784 0.062 Uiso 1 1 calc GR
H63C H 0.787213 0.481304 -0.044976 0.062 Uiso 1 1 calc GR
O26 O 0.7274(2) 0.4530(4) 0.5080(3) 0.0487(15) Uani 1 1 d .
H26 H 0.711216 0.404160 0.500080 0.073 Uiso 1 1 calc GR
C64 C 0.7568(3) 0.4509(6) 0.5684(3) 0.0417(19) Uani 1 1 d .
H64A H 0.779359 0.504785 0.575577 0.063 Uiso 1 1 calc GR
H64B H 0.780992 0.398673 0.572585 0.063 Uiso 1 1 calc GR
H64C H 0.731466 0.447739 0.600672 0.063 Uiso 1 1 calc GR

loop_
_atom_site_aniso_label
_atom_site_aniso_U_11
_atom_site_aniso_U_22
_atom_site_aniso_U_33
_atom_site_aniso_U_23
_atom_site_aniso_U_13
_atom_site_aniso_U_12
Eu3 0.01703(15) 0.01496(15) 0.01792(15) -0.00115(10) 0.00350(11) 0.00102(11)
Eu2 0.01760(15) 0.01504(15) 0.01867(15) -0.00125(11) 0.00386(11) -0.00020(11)
Eu4 0.01883(15) 0.01899(15) 0.01908(15) -0.00065(11) 0.00347(11) -0.00107(11)
Eu1 0.02019(16) 0.02245(16) 0.02113(16) -0.00176(12) 0.00488(12) -0.00419(12)
O10 0.023(2) 0.033(2) 0.026(2) -0.003(2) -0.0012(18) 0.006(2)
O13 0.018(2) 0.019(2) 0.029(2) -0.0015(17) 0.0021(17) 0.0016(17)
O8 0.025(2) 0.028(2) 0.024(2) 0.0022(18) 0.0072(18) 0.0006(19)
O24 0.021(2) 0.021(2) 0.026(2) -0.0005(17) 0.0015(17) 0.0028(17)
O12 0.021(2) 0.026(2) 0.023(2) -0.0028(18) 0.0023(17) 0.0031(18)
O3 0.021(2) 0.0148(19) 0.022(2) -0.0036(16) 0.0082(16) 0.0000(16)
O18 0.028(2) 0.023(2) 0.023(2) -0.0010(18) 0.0048(18) -0.0054(18)
O5 0.019(2) 0.019(2) 0.0163(19) -0.0030(16) 0.0042(15) 0.0043(16)
O22 0.028(2) 0.049(3) 0.021(2) 0.007(2) 0.0017(19) -0.003(2)
O2 0.020(2) 0.0154(19) 0.018(2) -0.0019(16) 0.0050(16) 0.0029(16)
O19 0.029(2) 0.033(3) 0.021(2) 0.0057(19) 0.0025(18) 0.000(2)
O6 0.021(2) 0.016(2) 0.026(2) -0.0022(17) 0.0092(17) 0.0000(17)
O15 0.023(2) 0.033(3) 0.028(2) -0.003(2) 0.0010(19) 0.001(2)
O16 0.022(2) 0.041(3) 0.045(3) -0.013(2) 0.006(2) 0.003(2)
O4 0.021(2) 0.0145(19) 0.022(2) -0.0014(16) 0.0042(16) -0.0028(16)
O9 0.025(2) 0.034(3) 0.030(2) -0.005(2) 0.0064(19) 0.003(2)
O23 0.021(2) 0.040(3) 0.028(2) -0.005(2) 0.0002(18) 0.003(2)
O21 0.024(2) 0.023(2) 0.029(2) -0.0046(19) -0.0017(18) 0.0011(18)
O11 0.026(2) 0.024(2) 0.025(2) 0.0033(18) -0.0013(18) 0.0026(19)
O7 0.039(3) 0.027(2) 0.038(3) -0.001(2) 0.016(2) -0.010(2)
O14 0.027(2) 0.022(2) 0.021(2) 0.0021(17) 0.0024(17) -0.0015(18)
O1 0.021(2) 0.017(2) 0.023(2) -0.0015(16) 0.0052(17) -0.0006(16)
O17 0.040(3) 0.034(3) 0.034(3) -0.009(2) 0.016(2) -0.016(2)
O20 0.020(2) 0.042(3) 0.026(2) -0.004(2) -0.0002(18) 0.005(2)
N1 0.023(3) 0.024(3) 0.025(3) 0.002(2) 0.000(2) -0.003(2)
N4 0.022(3) 0.023(3) 0.026(3) 0.000(2) -0.002(2) 0.000(2)
N6 0.022(3) 0.021(3) 0.019(3) -0.003(2) 0.000(2) -0.001(2)
N2 0.030(3) 0.016(2) 0.030(3) 0.001(2) 0.005(2) 0.000(2)
N3 0.024(3) 0.027(3) 0.016(2) -0.008(2) 0.002(2) -0.003(2)
N5 0.029(3) 0.010(2) 0.032(3) 0.000(2) 0.008(2) -0.002(2)
C27 0.056(6) 0.087(8) 0.058(6) -0.007(5) 0.015(5) -0.041(6)
C42 0.032(4) 0.046(5) 0.071(6) 0.020(4) 0.022(4) 0.009(4)
C52 0.074(7) 0.088(7) 0.044(5) -0.021(5) 0.033(5) -0.057(6)
C35 0.021(3) 0.040(4) 0.024(3) 0.002(3) 0.004(3) -0.002(3)
C45 0.036(4) 0.023(3) 0.021(3) -0.003(3) -0.001(3) 0.006(3)
C61 0.028(4) 0.051(5) 0.031(4) -0.007(3) -0.001(3) 0.002(3)
C3 0.036(4) 0.014(3) 0.038(4) 0.000(3) -0.006(3) -0.001(3)
C15 0.031(3) 0.028(3) 0.017(3) 0.007(2) -0.009(2) -0.013(3)
C30 0.032(3) 0.023(3) 0.023(3) -0.002(2) 0.012(3) 0.002(3)
C6 0.023(3) 0.018(3) 0.017(3) 0.000(2) 0.001(2) 0.001(2)
C22 0.032(3) 0.026(3) 0.022(3) -0.006(3) 0.007(3) 0.006(3)
C51 0.032(4) 0.056(6) 0.096(8) -0.037(5) -0.003(5) 0.007(4)
C55 0.028(3) 0.029(3) 0.026(3) 0.000(3) 0.010(3) -0.001(3)
C38 0.031(3) 0.027(3) 0.023(3) -0.003(3) 0.001(3) 0.011(3)
C18 0.025(3) 0.016(3) 0.020(3) 0.004(2) -0.002(2) 0.003(2)
C33 0.015(3) 0.030(4) 0.049(4) 0.003(3) 0.008(3) -0.001(3)
C21 0.020(3) 0.018(3) 0.020(3) -0.001(2) 0.003(2) 0.002(2)
C44 0.024(3) 0.032(4) 0.037(4) 0.000(3) 0.006(3) 0.012(3)
C37 0.049(5) 0.039(4) 0.051(5) 0.005(4) 0.004(4) 0.020(4)
C16 0.030(3) 0.010(3) 0.040(4) -0.004(3) -0.002(3) 0.000(2)
C32 0.025(4) 0.038(4) 0.077(6) -0.018(4) -0.008(4) 0.007(3)
C2 0.029(3) 0.022(3) 0.037(4) 0.007(3) -0.005(3) -0.002(3)
C19 0.022(3) 0.015(3) 0.021(3) -0.002(2) -0.001(2) 0.000(2)
C23 0.024(3) 0.032(3) 0.023(3) -0.011(3) 0.010(2) 0.005(3)
C9 0.023(3) 0.016(3) 0.024(3) -0.009(2) 0.003(2) 0.003(2)
C12 0.019(3) 0.022(3) 0.016(3) -0.005(2) 0.002(2) -0.004(2)
C29 0.033(4) 0.047(4) 0.027(4) 0.001(3) 0.017(3) -0.005(3)
C57 0.050(5) 0.039(4) 0.025(4) 0.007(3) -0.003(3) 0.012(4)
C10 0.023(3) 0.030(3) 0.023(3) -0.007(3) 0.008(2) 0.001(3)
C31 0.035(4) 0.034(4) 0.026(3) -0.011(3) 0.011(3) -0.002(3)
C43 0.018(3) 0.027(3) 0.026(3) -0.002(3) 0.002(2) 0.006(2)
C40 0.022(3) 0.034(4) 0.022(3) -0.003(3) 0.003(2) 0.005(3)
C20 0.030(3) 0.014(3) 0.024(3) 0.000(2) 0.004(2) 0.003(2)
C17 0.033(3) 0.020(3) 0.026(3) -0.002(3) -0.001(3) 0.001(3)
C14 0.029(3) 0.022(3) 0.032(4) 0.004(3) 0.000(3) -0.008(3)
C56 0.044(4) 0.040(4) 0.035(4) -0.012(3) 0.018(3) -0.004(3)
C13 0.014(3) 0.018(3) 0.020(3) -0.003(2) 0.000(2) 0.001(2)
C59 0.038(4) 0.034(4) 0.034(4) -0.004(3) -0.009(3) 0.000(3)
C58 0.022(3) 0.068(6) 0.032(4) -0.008(4) -0.007(3) 0.003(4)
C36 0.037(4) 0.062(5) 0.026(4) -0.006(4) -0.006(3) 0.010(4)
C62 0.037(4) 0.030(4) 0.034(4) -0.008(3) -0.009(3) -0.002(3)
C39 0.033(4) 0.040(4) 0.036(4) -0.008(3) 0.003(3) 0.017(3)
C28 0.030(4) 0.042(4) 0.034(4) 0.002(3) 0.008(3) -0.015(3)
C5 0.023(3) 0.017(3) 0.025(3) 0.005(2) -0.002(2) 0.000(2)
C8 0.019(3) 0.016(3) 0.017(3) -0.003(2) 0.001(2) 0.002(2)
C47 0.038(4) 0.075(6) 0.034(4) -0.008(4) -0.010(3) 0.005(4)
C7 0.022(3) 0.017(3) 0.025(3) -0.001(2) -0.001(2) 0.005(2)
C46 0.054(5) 0.028(4) 0.045(5) 0.009(3) 0.011(4) 0.011(3)
C41 0.027(4) 0.057(5) 0.046(5) 0.000(4) 0.014(3) 0.010(4)
C26 0.017(3) 0.019(3) 0.016(3) -0.003(2) 0.002(2) 0.000(2)
C54 0.043(4) 0.051(5) 0.031(4) -0.003(3) 0.015(3) -0.012(4)
C4 0.028(3) 0.021(3) 0.030(3) -0.001(3) -0.001(3) 0.001(3)
C25 0.015(3) 0.022(3) 0.021(3) -0.001(2) 0.003(2) -0.001(2)
C53 0.036(4) 0.040(4) 0.037(4) 0.006(3) 0.008(3) -0.012(3)
C11 0.028(3) 0.024(3) 0.013(3) -0.004(2) 0.004(2) 0.000(3)
C1 0.032(4) 0.028(3) 0.029(3) 0.006(3) -0.001(3) -0.008(3)
C50 0.020(3) 0.040(4) 0.061(5) -0.015(4) 0.013(3) -0.006(3)
C60 0.072(6) 0.057(5) 0.026(4) 0.004(4) 0.003(4) 0.025(5)
C34 0.020(3) 0.037(4) 0.043(4) -0.004(3) -0.007(3) 0.004(3)
C48 0.020(3) 0.041(4) 0.037(4) 0.004(3) -0.004(3) -0.001(3)
C24 0.024(3) 0.029(3) 0.029(3) -0.003(3) 0.008(3) -0.005(3)
C49 0.020(3) 0.042(4) 0.062(5) 0.000(4) -0.004(3) 0.008(3)
O25 0.034(3) 0.041(3) 0.034(3) -0.008(2) 0.010(2) -0.007(2)
C63 0.044(4) 0.043(4) 0.036(4) -0.018(3) 0.008(3) -0.008(4)
O26 0.049(3) 0.067(4) 0.029(3) 0.001(3) 0.003(2) -0.024(3)
C64 0.049(5) 0.057(5) 0.021(3) -0.004(3) 0.010(3) -0.019(4)

loop_
_atom_type_symbol
_atom_type_description
_atom_type_scat_dispersion_real
_atom_type_scat_dispersion_imag
_atom_type_scat_source
C C 0.0033 0.0016 'International Tables Vol C Tables 4.2.6.8 and 6.1.1.4'
H H 0.0000 0.0000 'International Tables Vol C Tables 4.2.6.8 and 6.1.1.4'
Eu Eu -0.1578 3.6682 'International Tables Vol C Tables 4.2.6.8 and 6.1.1.4'
N N 0.0061 0.0033 'International Tables Vol C Tables 4.2.6.8 and 6.1.1.4'
O O 0.0106 0.0060 'International Tables Vol C Tables 4.2.6.8 and 6.1.1.4'

loop_
_geom_angle_atom_site_label_1
_geom_angle_atom_site_label_2
_geom_angle_atom_site_label_3
_geom_angle
Eu2 Eu3 Eu4 128.530(10)
O24 Eu3 Eu2 67.59(10)
O24 Eu3 Eu4 70.64(10)
O24 Eu3 O20 135.31(14)
O24 Eu3 C19 75.40(14)
O12 Eu3 Eu2 81.47(10)
O12 Eu3 Eu4 147.34(10)
O12 Eu3 O24 141.28(14)
O12 Eu3 O3 139.69(14)
O12 Eu3 O5 69.08(14)
O12 Eu3 O11 69.76(15)
O12 Eu3 O20 71.74(14)
O12 Eu3 N6 85.72(15)
O12 Eu3 C19 116.74(15)
O3 Eu3 Eu2 102.65(10)
O3 Eu3 Eu4 34.95(9)
O3 Eu3 O24 72.33(14)
O3 Eu3 O5 133.77(13)
O3 Eu3 O11 99.45(14)
O3 Eu3 O20 68.13(14)
O3 Eu3 N6 129.96(15)
O3 Eu3 C19 88.74(14)
O5 Eu3 Eu2 35.43(9)
O5 Eu3 Eu4 142.28(9)
O5 Eu3 O24 72.22(14)
O5 Eu3 O11 126.77(14)
O5 Eu3 O20 124.35(15)
O5 Eu3 N6 70.65(15)
O5 Eu3 C19 109.77(14)
O2 Eu3 Eu2 36.68(9)
O2 Eu3 Eu4 101.81(10)
O2 Eu3 O24 71.59(13)
O2 Eu3 O12 97.39(14)
O2 Eu3 O3 69.19(13)
O2 Eu3 O5 72.10(13)
O2 Eu3 O4 128.91(14)
O2 Eu3 O11 145.51(14)
O2 Eu3 O20 75.55(15)
O2 Eu3 N6 138.60(15)
O2 Eu3 C19 144.49(14)
O4 Eu3 Eu2 136.92(10)
O4 Eu3 Eu4 33.67(10)
O4 Eu3 O24 69.62(14)
O4 Eu3 O12 133.55(14)
O4 Eu3 O3 68.24(14)
O4 Eu3 O5 123.44(14)
O4 Eu3 O11 69.01(14)
O4 Eu3 O20 112.16(15)
O4 Eu3 N6 63.15(15)
O4 Eu3 C19 20.50(15)
O11 Eu3 Eu2 151.23(11)
O11 Eu3 Eu4 79.57(11)
O11 Eu3 O24 137.82(14)
O11 Eu3 O20 70.05(15)
O11 Eu3 N6 74.06(16)
O11 Eu3 C19 62.92(15)
O20 Eu3 Eu2 101.55(11)
O20 Eu3 Eu4 87.73(11)
O20 Eu3 C19 122.66(15)
N6 Eu3 Eu2 104.46(12)
N6 Eu3 Eu4 96.69(12)
N6 Eu3 O24 80.37(15)
N6 Eu3 O20 142.38(16)
N6 Eu3 C19 43.39(16)
C19 Eu3 Eu2 135.22(10)
C19 Eu3 Eu4 54.02(11)
Eu3 Eu2 Eu1 129.080(10)
O13 Eu2 Eu3 81.09(10)
O13 Eu2 Eu1 147.00(10)
O13 Eu2 O2 69.05(14)
O13 Eu2 O6 139.94(14)
O13 Eu2 O23 71.71(14)
O13 Eu2 O21 140.72(15)
O13 Eu2 O14 69.36(14)
O13 Eu2 N3 85.45(15)
O13 Eu2 C6 116.29(15)
O5 Eu2 Eu3 36.25(9)
O5 Eu2 Eu1 102.99(10)
O5 Eu2 O13 96.05(14)
O5 Eu2 O2 72.02(13)
O5 Eu2 O6 69.74(14)
O5 Eu2 O23 74.77(15)
O5 Eu2 O21 72.35(14)
O5 Eu2 O14 144.80(14)
O5 Eu2 O1 130.47(14)
O5 Eu2 N3 139.52(15)
O5 Eu2 C6 146.49(14)
O2 Eu2 Eu3 35.77(9)
O2 Eu2 Eu1 142.61(9)
O2 Eu2 O23 124.44(15)
O2 Eu2 O21 71.68(14)
O2 Eu2 O14 126.11(14)
O2 Eu2 N3 70.88(15)
O2 Eu2 C6 110.13(14)
O6 Eu2 Eu3 102.34(10)
O6 Eu2 Eu1 35.12(10)
O6 Eu2 O2 133.47(14)
O6 Eu2 O23 68.45(14)
O6 Eu2 O21 72.24(15)
O6 Eu2 O14 100.40(14)
O6 Eu2 N3 130.01(15)
O6 Eu2 C6 88.87(14)
O23 Eu2 Eu3 101.08(11)
O23 Eu2 Eu1 87.49(11)
O23 Eu2 C6 121.99(15)
O21 Eu2 Eu3 67.39(10)
O21 Eu2 Eu1 71.60(11)
O21 Eu2 O23 135.31(14)
O21 Eu2 C6 76.75(14)
O14 Eu2 Eu3 150.44(10)
O14 Eu2 Eu1 79.74(10)
O14 Eu2 O23 70.28(15)
O14 Eu2 O21 138.60(14)
O14 Eu2 N3 73.14(16)
O14 Eu2 C6 62.21(14)
O1 Eu2 Eu3 137.70(10)
O1 Eu2 Eu1 33.81(10)
O1 Eu2 O13 133.28(14)
O1 Eu2 O2 123.45(14)
O1 Eu2 O6 68.46(14)
O1 Eu2 O23 112.04(15)
O1 Eu2 O21 70.58(14)
O1 Eu2 O14 68.98(14)
O1 Eu2 N3 62.99(15)
O1 Eu2 C6 20.43(14)
N3 Eu2 Eu3 105.25(12)
N3 Eu2 Eu1 96.71(12)
N3 Eu2 O23 141.77(16)
N3 Eu2 O21 81.10(16)
N3 Eu2 C6 43.42(16)
C6 Eu2 Eu3 136.45(10)
C6 Eu2 Eu1 54.02(11)
O10 Eu4 Eu3 96.98(12)
O10 Eu4 O8 146.58(15)
O10 Eu4 O3 107.15(15)
O10 Eu4 O19 139.33(16)
O10 Eu4 N4 70.74(16)
O8 Eu4 Eu3 107.47(10)
O8 Eu4 O3 82.65(14)
O8 Eu4 O19 71.82(15)
O8 Eu4 N4 126.37(16)
O3 Eu4 Eu3 34.98(9)
O3 Eu4 O19 85.54(15)
O3 Eu4 N4 132.02(15)
O19 Eu4 Eu3 71.27(10)
O19 Eu4 N4 72.33(16)
O4 Eu4 Eu3 34.37(10)
O4 Eu4 O10 78.95(15)
O4 Eu4 O8 133.32(14)
O4 Eu4 O3 68.96(13)
O4 Eu4 O19 69.78(14)
O4 Eu4 N4 63.57(15)
O9 Eu4 Eu3 113.25(12)
O9 Eu4 O10 72.56(16)
O9 Eu4 O8 76.94(16)
O9 Eu4 O3 84.14(15)
O9 Eu4 O19 148.08(16)
O9 Eu4 O4 132.59(16)
O9 Eu4 O7 80.21(17)
O9 Eu4 N4 134.54(16)
O7 Eu4 Eu3 166.36(13)
O7 Eu4 O10 89.02(17)
O7 Eu4 O8 72.44(16)
O7 Eu4 O3 152.97(15)
O7 Eu4 O19 96.24(17)
O7 Eu4 O4 136.85(15)
O7 Eu4 N4 73.32(17)
N4 Eu4 Eu3 97.05(12)
O18 Eu1 Eu2 108.55(10)
O18 Eu1 O22 70.54(16)
O18 Eu1 N1 123.56(16)
O22 Eu1 Eu2 70.43(11)
O22 Eu1 N1 72.12(17)
O6 Eu1 Eu2 35.04(9)
O6 Eu1 O18 84.65(14)
O6 Eu1 O22 84.87(15)
O6 Eu1 N1 131.72(15)
O15 Eu1 Eu2 96.49(11)
O15 Eu1 O18 147.11(15)
O15 Eu1 O22 140.05(16)
O15 Eu1 O6 106.11(15)
O15 Eu1 O1 78.52(15)
O15 Eu1 N1 72.27(16)
O16 Eu1 Eu2 113.04(13)
O16 Eu1 O18 77.74(17)
O16 Eu1 O22 147.03(17)
O16 Eu1 O6 83.47(16)
O16 Eu1 O15 72.91(17)
O16 Eu1 O1 132.45(17)
O16 Eu1 O17 81.11(19)
O16 Eu1 N1 136.11(17)
O1 Eu1 Eu2 34.31(10)
O1 Eu1 O18 133.64(14)
O1 Eu1 O22 69.80(15)
O1 Eu1 O6 68.88(14)
O1 Eu1 N1 63.50(15)
O17 Eu1 Eu2 165.84(13)
O17 Eu1 O18 72.64(16)
O17 Eu1 O22 97.43(17)
O17 Eu1 O6 154.76(15)
O17 Eu1 O15 88.29(17)
O17 Eu1 O1 135.50(16)
O17 Eu1 N1 72.00(17)
N1 Eu1 Eu2 96.70(12)
C35 O10 Eu4 134.4(4)
C43 O13 Eu2 135.5(4)
C30 O8 Eu4 131.6(4)
C62 O24 Eu3 126.5(4)
C40 O12 Eu3 134.6(4)
Eu4 O3 Eu3 110.06(15)
C12 O3 Eu3 115.6(3)
C12 O3 Eu4 131.8(3)
C55 O18 Eu1 132.0(4)
Eu2 O5 Eu3 108.32(15)
C26 O5 Eu3 131.0(3)
C26 O5 Eu2 116.7(3)
C60 O22 Eu1 133.4(5)
Eu3 O2 Eu2 107.55(15)
C13 O2 Eu3 117.4(3)
C13 O2 Eu2 131.3(3)
C57 O19 Eu4 131.5(4)
Eu2 O6 Eu1 109.84(16)
C25 O6 Eu2 114.7(3)
C25 O6 Eu1 133.8(3)
C48 O15 Eu1 134.4(5)
C50 O16 Eu1 134.6(5)
Eu4 O4 Eu3 111.96(16)
C19 O4 Eu3 119.1(4)
C19 O4 Eu4 128.3(4)
C33 O9 Eu4 134.8(4)
C61 O23 Eu2 131.6(4)
C59 O21 Eu2 125.5(4)
C38 O11 Eu3 133.2(4)
C28 O7 Eu4 131.4(5)
C45 O14 Eu2 133.1(4)
Eu1 O1 Eu2 111.87(16)
C6 O1 Eu2 119.4(4)
C6 O1 Eu1 127.8(4)
C53 O17 Eu1 133.7(5)
C58 O20 Eu3 131.1(4)
C5 N1 Eu1 115.8(4)
C1 N1 Eu1 127.0(5)
C1 N1 C5 117.1(6)
C18 N4 Eu4 116.0(4)
C18 N4 C14 117.8(6)
C14 N4 Eu4 126.1(5)
N5 N6 Eu3 118.1(4)
C20 N6 Eu3 130.1(4)
C20 N6 N5 111.1(5)
C6 N2 N3 110.5(5)
N2 N3 Eu2 118.0(4)
C7 N3 Eu2 129.0(4)
C7 N3 N2 111.9(5)
C19 N5 N6 109.9(5)
O10 C35 C36 116.8(6)
O10 C35 C34 125.7(6)
C34 C35 C36 117.5(6)
O14 C45 C44 125.3(6)
O14 C45 C46 115.8(6)
C44 C45 C46 119.0(6)
C4 C3 C2 117.5(6)
C16 C15 C14 118.6(6)
O8 C30 C29 124.5(6)
O8 C30 C31 116.3(6)
C29 C30 C31 119.2(6)
O1 C6 Eu2 40.1(3)
O1 C6 N2 125.9(6)
O1 C6 C5 117.2(5)
N2 C6 Eu2 86.8(4)
N2 C6 C5 116.9(5)
C5 C6 Eu2 154.4(4)
C23 C22 C21 121.3(6)
O18 C55 C56 116.2(6)
O18 C55 C54 124.9(6)
C54 C55 C56 118.8(6)
O11 C38 C37 116.9(6)
O11 C38 C39 124.3(6)
C39 C38 C37 118.8(6)
N4 C18 C19 115.7(5)
N4 C18 C17 122.2(6)
C17 C18 C19 122.0(6)
O9 C33 C32 115.7(7)
O9 C33 C34 125.0(6)
C34 C33 C32 119.3(7)
C22 C21 C20 116.3(5)
C22 C21 C26 119.2(6)
C26 C21 C20 124.3(5)
C43 C44 C45 124.1(6)
C15 C16 C17 118.6(6)
C1 C2 C3 118.6(6)
O4 C19 Eu3 40.4(3)
O4 C19 C18 116.1(5)
N5 C19 Eu3 87.5(4)
N5 C19 O4 126.9(5)
N5 C19 C18 117.0(5)
C18 C19 Eu3 154.1(4)
C22 C23 C24 119.5(6)
C10 C9 C8 120.9(5)
O3 C12 C13 118.8(5)
O3 C12 C11 121.9(5)
C11 C12 C13 119.3(5)
C30 C29 C28 124.9(6)
C9 C10 C11 120.4(6)
O13 C43 C42 115.6(6)
O13 C43 C44 124.6(6)
C44 C43 C42 119.8(6)
O12 C40 C39 123.8(6)
O12 C40 C41 116.5(6)
C39 C40 C41 119.7(6)
N6 C20 C21 126.0(6)
C18 C17 C16 119.2(6)
N4 C14 C15 123.5(6)
O2 C13 C12 118.4(5)
O2 C13 C8 123.1(5)
C8 C13 C12 118.5(5)
C40 C39 C38 125.0(6)
O7 C28 C27 115.5(7)
O7 C28 C29 125.6(6)
C29 C28 C27 118.9(7)
N1 C5 C6 115.4(5)
N1 C5 C4 122.2(6)
C4 C5 C6 122.4(6)
C9 C8 C13 119.8(5)
C9 C8 C7 115.9(5)
C13 C8 C7 124.1(5)
N3 C7 C8 127.0(6)
O5 C26 C21 122.3(5)
O5 C26 C25 118.7(5)
C25 C26 C21 119.0(5)
C55 C54 C53 125.5(7)
C5 C4 C3 120.0(6)
O6 C25 C26 119.4(5)
O6 C25 C24 121.8(5)
C24 C25 C26 118.7(6)
O17 C53 C52 116.9(7)
O17 C53 C54 125.0(7)
C54 C53 C52 118.1(7)
C12 C11 C10 120.8(6)
N1 C1 C2 124.5(7)
O16 C50 C51 115.5(7)
O16 C50 C49 125.7(7)
C49 C50 C51 118.8(8)
C33 C34 C35 123.8(6)
O15 C48 C47 116.7(7)
O15 C48 C49 125.7(7)
C49 C48 C47 117.5(7)
C23 C24 C25 122.0(6)
C50 C49 C48 122.9(7)

loop_
_geom_bond_atom_site_label_1
_geom_bond_atom_site_label_2
_geom_bond_distance
Eu3 Eu2 3.8746(4)
Eu3 Eu4 3.9446(4)
Eu3 O24 2.563(4)
Eu3 O12 2.406(4)
Eu3 O3 2.408(4)
Eu3 O5 2.414(4)
Eu3 O2 2.376(4)
Eu3 O4 2.401(4)
Eu3 O11 2.459(4)
Eu3 O20 2.583(5)
Eu3 N6 2.524(5)
Eu3 C19 3.238(6)
Eu2 Eu1 3.9441(4)
Eu2 O13 2.405(4)
Eu2 O5 2.366(4)
Eu2 O2 2.427(4)
Eu2 O6 2.408(4)
Eu2 O23 2.577(5)
Eu2 O21 2.561(4)
Eu2 O14 2.470(4)
Eu2 O1 2.396(4)
Eu2 N3 2.517(5)
Eu2 C6 3.237(6)
Eu4 O10 2.362(4)
Eu4 O8 2.403(4)
Eu4 O3 2.406(4)
Eu4 O19 2.485(4)
Eu4 O4 2.358(4)
Eu4 O9 2.326(5)
Eu4 O7 2.346(5)
Eu4 N4 2.652(5)
Eu1 O18 2.417(4)
Eu1 O22 2.502(5)
Eu1 O6 2.412(4)
Eu1 O15 2.351(4)
Eu1 O16 2.321(5)
Eu1 O1 2.365(4)
Eu1 O17 2.343(5)
Eu1 N1 2.662(5)
O10 C35 1.258(8)
O13 C43 1.276(7)
O8 C30 1.279(7)
O24 C62 1.421(8)
O12 C40 1.272(8)
O3 C12 1.347(7)
O18 C55 1.270(8)
O5 C26 1.343(7)
O22 C60 1.415(9)
O2 C13 1.336(7)
O19 C57 1.437(8)
O6 C25 1.347(7)
O15 C48 1.262(8)
O16 C50 1.264(10)
O4 C19 1.298(7)
O9 C33 1.270(8)
O23 C61 1.426(8)
O21 C59 1.428(8)
O11 C38 1.267(8)
O7 C28 1.262(9)
O14 C45 1.267(8)
O1 C6 1.297(7)
O17 C53 1.252(9)
O20 C58 1.435(8)
N1 C5 1.349(8)
N1 C1 1.339(8)
N4 C18 1.341(8)
N4 C14 1.343(8)
N6 N5 1.426(7)
N6 C20 1.274(8)
N2 N3 1.417(7)
N2 C6 1.298(8)
N3 C7 1.285(8)
N5 C19 1.297(8)
C27 C28 1.510(10)
C42 C43 1.520(10)
C52 C53 1.538(10)
C35 C36 1.525(9)
C35 C34 1.391(10)
C45 C44 1.392(10)
C45 C46 1.514(9)
C3 C2 1.399(10)
C3 C4 1.389(9)
C15 C16 1.379(10)
C15 C14 1.382(9)
C30 C29 1.388(10)
C30 C31 1.512(9)
C6 C5 1.486(8)
C22 C21 1.406(8)
C22 C23 1.375(10)
C51 C50 1.510(11)
C55 C56 1.513(10)
C55 C54 1.391(10)
C38 C37 1.506(10)
C38 C39 1.408(11)
C18 C19 1.497(8)
C18 C17 1.390(9)
C33 C32 1.504(10)
C33 C34 1.384(10)
C21 C20 1.455(8)
C21 C26 1.424(8)
C44 C43 1.391(9)
C16 C17 1.391(9)
C2 C1 1.369(10)
C23 C24 1.381(9)
C9 C10 1.355(9)
C9 C8 1.417(8)
C12 C13 1.432(8)
C12 C11 1.399(8)
C29 C28 1.398(10)
C10 C11 1.403(9)
C40 C39 1.397(10)
C40 C41 1.500(10)
C13 C8 1.418(8)
C5 C4 1.386(9)
C8 C7 1.447(8)
C47 C48 1.512(10)
C26 C25 1.423(8)
C54 C53 1.398(11)
C25 C24 1.400(8)
C50 C49 1.392(12)
C48 C49 1.403(11)
O25 C63 1.405(8)
O26 C64 1.357(9)

loop_
_geom_torsion_atom_site_label_1
_geom_torsion_atom_site_label_2
_geom_torsion_atom_site_label_3
_geom_torsion_atom_site_label_4
_geom_torsion
Eu3 O12 C40 C39 24.4(10)
Eu3 O12 C40 C41 -156.3(5)
Eu3 O3 C12 C13 -6.6(6)
Eu3 O3 C12 C11 172.8(4)
Eu3 O5 C26 C21 -35.4(8)
Eu3 O5 C26 C25 147.4(4)
Eu3 O2 C13 C12 5.3(6)
Eu3 O2 C13 C8 -172.7(4)
Eu3 O4 C19 N5 14.6(8)
Eu3 O4 C19 C18 -166.1(4)
Eu3 O11 C38 C37 161.8(5)
Eu3 O11 C38 C39 -19.1(10)
Eu3 N6 N5 C19 -11.9(6)
Eu3 N6 C20 C21 13.0(9)
Eu2 O13 C43 C42 161.0(5)
Eu2 O13 C43 C44 -19.7(10)
Eu2 O5 C26 C21 170.0(4)
Eu2 O5 C26 C25 -7.2(6)
Eu2 O2 C13 C12 -149.8(4)
Eu2 O2 C13 C8 32.2(8)
Eu2 O6 C25 C26 6.2(7)
Eu2 O6 C25 C24 -172.6(5)
Eu2 O14 C45 C44 20.2(10)
Eu2 O14 C45 C46 -160.4(5)
Eu2 O1 C6 N2 -15.0(8)
Eu2 O1 C6 C5 164.7(4)
Eu2 N3 C7 C8 -17.4(9)
Eu2 C6 C5 N1 20.7(12)
Eu2 C6 C5 C4 -157.9(7)
Eu4 O10 C35 C36 -173.7(5)
Eu4 O10 C35 C34 5.6(11)
Eu4 O8 C30 C29 -16.5(10)
Eu4 O8 C30 C31 164.2(4)
Eu4 O3 C12 C13 153.5(4)
Eu4 O3 C12 C11 -27.1(8)
Eu4 O4 C19 Eu3 170.0(6)
Eu4 O4 C19 N5 -175.4(5)
Eu4 O4 C19 C18 3.9(7)
Eu4 O9 C33 C32 162.5(5)
Eu4 O9 C33 C34 -20.0(11)
Eu4 O7 C28 C27 -153.3(6)
Eu4 O7 C28 C29 27.7(12)
Eu4 N4 C18 C19 -5.3(6)
Eu4 N4 C18 C17 176.4(5)
Eu4 N4 C14 C15 -178.0(5)
Eu1 O18 C55 C56 -170.9(5)
Eu1 O18 C55 C54 12.7(11)
Eu1 O6 C25 C26 -157.1(4)
Eu1 O6 C25 C24 24.1(9)
Eu1 O15 C48 C47 174.0(5)
Eu1 O15 C48 C49 -7.0(12)
Eu1 O16 C50 C51 -163.4(6)
Eu1 O16 C50 C49 18.6(12)
Eu1 O1 C6 Eu2 -168.0(6)
Eu1 O1 C6 N2 176.9(5)
Eu1 O1 C6 C5 -3.4(7)
Eu1 O17 C53 C52 159.7(7)
Eu1 O17 C53 C54 -22.9(13)
Eu1 N1 C5 C6 6.2(7)
Eu1 N1 C5 C4 -175.2(5)
Eu1 N1 C1 C2 177.4(5)
O10 C35 C34 C33 6.8(12)
O8 C30 C29 C28 -6.2(12)
O12 C40 C39 C38 4.3(11)
O3 C12 C13 O2 1.0(8)
O3 C12 C13 C8 179.1(5)
O3 C12 C11 C10 177.5(5)
O18 C55 C54 C53 5.9(13)
O5 C26 C25 O6 0.5(8)
O5 C26 C25 C24 179.4(5)
O2 C13 C8 C9 -179.4(5)
O2 C13 C8 C7 5.1(9)
O6 C25 C24 C23 -179.8(6)
O15 C48 C49 C50 -6.4(13)
O16 C50 C49 C48 0.8(13)
O9 C33 C34 C35 0.0(12)
O11 C38 C39 C40 -6.3(11)
O14 C45 C44 C43 5.2(11)
O1 C6 C5 N1 -2.6(8)
O1 C6 C5 C4 178.8(6)
N1 C5 C4 C3 -2.3(10)
N4 C18 C19 Eu3 -19.3(12)
N4 C18 C19 O4 1.6(8)
N4 C18 C19 N5 -179.0(5)
N4 C18 C17 C16 1.6(10)
N6 N5 C19 Eu3 8.2(4)
N6 N5 C19 O4 -1.2(9)
N6 N5 C19 C18 179.5(5)
N2 N3 C7 C8 174.8(6)
N2 C6 C5 N1 177.1(5)
N2 C6 C5 C4 -1.4(9)
N3 N2 C6 Eu2 -9.3(4)
N3 N2 C6 O1 0.3(9)
N3 N2 C6 C5 -179.4(5)
N5 N6 C20 C21 -176.7(6)
C45 C44 C43 O13 -6.1(11)
C45 C44 C43 C42 173.1(7)
C3 C2 C1 N1 -2.9(10)
C15 C16 C17 C18 -1.1(10)
C30 C29 C28 O7 0.9(13)
C30 C29 C28 C27 -178.1(8)
C6 N2 N3 Eu2 13.6(6)
C6 N2 N3 C7 -177.2(5)
C6 C5 C4 C3 176.2(6)
C22 C21 C20 N6 -168.8(6)
C22 C21 C26 O5 179.3(5)
C22 C21 C26 C25 -3.5(9)
C22 C23 C24 C25 -3.3(10)
C51 C50 C49 C48 -177.0(8)
C55 C54 C53 O17 -1.3(14)
C55 C54 C53 C52 176.0(9)
C18 N4 C14 C15 -1.9(9)
C21 C22 C23 C24 1.8(10)
C21 C26 C25 O6 -176.8(5)
C21 C26 C25 C24 2.1(8)
C37 C38 C39 C40 172.8(7)
C16 C15 C14 N4 2.4(10)
C32 C33 C34 C35 177.4(7)
C2 C3 C4 C5 0.7(10)
C19 C18 C17 C16 -176.7(6)
C23 C22 C21 C20 -174.5(6)
C23 C22 C21 C26 1.6(9)
C9 C10 C11 C12 4.2(9)
C9 C8 C7 N3 172.7(6)
C12 C13 C8 C9 2.7(8)
C12 C13 C8 C7 -172.9(5)
C10 C9 C8 C13 -1.6(9)
C10 C9 C8 C7 174.3(6)
C31 C30 C29 C28 173.1(7)
C20 N6 N5 C19 176.4(5)
C20 C21 C26 O5 -4.9(9)
C20 C21 C26 C25 172.3(6)
C17 C18 C19 Eu3 159.1(7)
C17 C18 C19 O4 180.0(6)
C17 C18 C19 N5 -0.6(9)
C14 N4 C18 C19 178.2(5)
C14 N4 C18 C17 -0.1(9)
C14 C15 C16 C17 -0.8(9)
C56 C55 C54 C53 -170.5(8)
C13 C12 C11 C10 -3.1(9)
C13 C8 C7 N3 -11.6(10)
C36 C35 C34 C33 -173.9(7)
C5 N1 C1 C2 1.4(10)
C8 C9 C10 C11 -1.8(9)
C47 C48 C49 C50 172.5(8)
C46 C45 C44 C43 -174.2(7)
C41 C40 C39 C38 -175.0(7)
C26 C21 C20 N6 15.3(10)
C26 C25 C24 C23 1.3(9)
C4 C3 C2 C1 1.7(10)
C11 C12 C13 O2 -178.4(5)
C11 C12 C13 C8 -0.3(8)
C1 N1 C5 C6 -177.3(5)
C1 N1 C5 C4 1.3(9)
